data_2237256
loop_
_publ_author_name
'Flores-Alamo, Marcos'
'Cabrera-Vivas, Blanca M.'
'Mel\'endrez-Luevano, Ruth'
'Hern\'andez P., Julio M.'
'Ruiz-Azuara, Lena'

_publ_section_title
;
 1-{(<i>E</i>)-[5-(2-Nitrophenyl)furan-2-yl]methylidene}-2,2-diphenylhydrazine
;
_journal_coeditor_code XU5663
_journal_issue 1
_journal_name_full 'Acta Crystallographica Section E'
_journal_page_first o90
_journal_paper_doi 10.1107/S1600536812050246
_journal_volume 69
_journal_year 2013
_chemical_formula_iupac 'C23 H17 N3 O3'
_chemical_formula_moiety 'C23 H17 N3 O3'
_chemical_formula_sum 'C23 H17 N3 O3'
_chemical_formula_weight 383.4
_chemical_name_systematic
;
1-{(<i>E</i>)-[5-(2-Nitrophenyl)furan-2-yl]methylidene}-2,2-diphenylhydrazine
;
_space_group_crystal_system monoclinic
_space_group_IT_number 15
_space_group_name_Hall '-C 2yc'
_space_group_name_H-M_alt 'C 1 2/c 1'
_symmetry_space_group_name_Hall '-C 2yc'
_symmetry_space_group_name_H-M 'C 1 2/c 1'
_atom_sites_solution_hydrogens geom
_atom_sites_solution_primary direct
_atom_sites_solution_secondary difmap
_audit_conform_dict_name cif_core.dic
_audit_conform_dict_version 2.4
_audit_creation_method 'WinGX routine CIF_UPDATE'
_cell_angle_alpha 90
_cell_angle_beta 105.778(2)
_cell_angle_gamma 90
_cell_formula_units_Z 8
_cell_length_a 11.2439(2)
_cell_length_b 17.3325(4)
_cell_length_c 19.7575(4)
_cell_measurement_reflns_used 7112
_cell_measurement_temperature 130(2)
_cell_measurement_theta_max 67.9932
_cell_measurement_theta_min 4.6476
_cell_volume 3705.36(14)
_computing_cell_refinement
;
CrysAlis RED (Oxford Diffraction, 2009)
;
_computing_data_collection
;
CrysAlis CCD (Oxford Diffraction, 2009)
;
_computing_data_reduction
;
CrysAlis RED (Oxford Diffraction, 2009)
;
_computing_molecular_graphics 'ORTEP-3 for Windows (Farrugia, 2012)'
_computing_publication_material 'WinGX (Farrugia, 2012)'
_computing_structure_refinement 'SHELXL97 (Sheldrick, 2008)'
_computing_structure_solution 'SHELXS97 (Sheldrick, 2008)'
_diffrn_ambient_temperature 130(2)
_diffrn_detector_area_resol_mean 10.4685
_diffrn_measured_fraction_theta_full 1
_diffrn_measured_fraction_theta_max 1
_diffrn_measurement_device_type 'Oxford Diffraction Xcalibur (Atlas, Gemini)'
_diffrn_measurement_method '\w scans'
_diffrn_radiation_monochromator graphite
_diffrn_radiation_type CuK\a
_diffrn_radiation_wavelength 1.54184
_diffrn_reflns_av_R_equivalents 0.0246
_diffrn_reflns_limit_h_max 12
_diffrn_reflns_limit_h_min -13
_diffrn_reflns_limit_k_max 20
_diffrn_reflns_limit_k_min -20
_diffrn_reflns_limit_l_max 21
_diffrn_reflns_limit_l_min -23
_diffrn_reflns_number 12881
_diffrn_reflns_theta_full 68.11
_diffrn_reflns_theta_max 68.11
_diffrn_reflns_theta_min 4.65
_exptl_absorpt_coefficient_mu 0.758
_exptl_absorpt_correction_T_max 0.892
_exptl_absorpt_correction_T_min 0.759
_exptl_absorpt_correction_type analytical
_exptl_absorpt_process_details
;
(CrysAlis RED; Oxford Diffraction, 2009)
;
_exptl_crystal_colour 'dark red'
_exptl_crystal_density_diffrn 1.375
_exptl_crystal_density_method 'not measured'
_exptl_crystal_description prism
_exptl_crystal_F_000 1600
_exptl_crystal_size_max 0.5801
_exptl_crystal_size_mid 0.2338
_exptl_crystal_size_min 0.1629
_refine_diff_density_max 0.145
_refine_diff_density_min -0.226
_refine_ls_extinction_method none
_refine_ls_goodness_of_fit_ref 1.027
_refine_ls_hydrogen_treatment constr
_refine_ls_matrix_type full
_refine_ls_number_parameters 262
_refine_ls_number_reflns 3395
_refine_ls_number_restraints 0
_refine_ls_restrained_S_all 1.027
_refine_ls_R_factor_all 0.0407
_refine_ls_R_factor_gt 0.0367
_refine_ls_shift/su_max 0
_refine_ls_shift/su_mean 0
_refine_ls_structure_factor_coef Fsqd
_refine_ls_weighting_details 'calc w=1/[\s^2^(Fo^2^)+(0.0507P)^2^+2.4695P] where P=(Fo^2^+2Fc^2^)/3'
_refine_ls_weighting_scheme calc
_refine_ls_wR_factor_gt 0.0934
_refine_ls_wR_factor_ref 0.0969
_reflns_number_gt 3070
_reflns_number_total 3395
_reflns_threshold_expression I>2\s(I)
_cod_data_source_file xu5663.cif
_cod_data_source_block I
_cod_original_cell_volume 3705.36(13)
_cod_database_code 2237256
_cod_database_fobs_code 2237256

loop_
_symmetry_equiv_pos_as_xyz
'x, y, z'
'-x, y, -z+1/2'
'x+1/2, y+1/2, z'
'-x+1/2, y+1/2, -z+1/2'
'-x, -y, -z'
'x, -y, z-1/2'
'-x+1/2, -y+1/2, -z'
'x+1/2, -y+1/2, z-1/2'

loop_
_atom_site_type_symbol
_atom_site_label
_atom_site_fract_x
_atom_site_fract_y
_atom_site_fract_z
_atom_site_U_iso_or_equiv
_atom_site_adp_type
_atom_site_calc_flag
_atom_site_refinement_flags
_atom_site_occupancy
_atom_site_symmetry_multiplicity
C C1 0.78362(12) 0.11751(7) 0.50986(6) 0.0257(3) Uani d . 1 1
C C2 0.74740(13) 0.14665(8) 0.56708(7) 0.0325(3) Uani d . 1 1
H H2 0.672 0.1743 0.5597 0.039 Uiso calc R 1 1
C C3 0.82184(16) 0.13506(9) 0.63460(8) 0.0413(4) Uani d . 1 1
H H3 0.796 0.154 0.6734 0.05 Uiso calc R 1 1
C C4 0.93315(15) 0.09646(9) 0.64657(7) 0.0409(4) Uani d . 1 1
H H4 0.9841 0.0896 0.6931 0.049 Uiso calc R 1 1
C C5 0.96930(14) 0.06805(9) 0.59025(7) 0.0357(3) Uani d . 1 1
H H5 1.0458 0.0416 0.5981 0.043 Uiso calc R 1 1
C C6 0.89522(12) 0.07768(8) 0.52221(7) 0.0300(3) Uani d . 1 1
H H6 0.9206 0.0571 0.4838 0.036 Uiso calc R 1 1
C C7 0.74945(11) 0.10332(7) 0.38131(6) 0.0241(3) Uani d . 1 1
C C8 0.84143(12) 0.14515(7) 0.36340(7) 0.0275(3) Uani d . 1 1
H H8 0.8763 0.1892 0.3901 0.033 Uiso calc R 1 1
C C9 0.88229(13) 0.12232(9) 0.30637(7) 0.0349(3) Uani d . 1 1
H H9 0.946 0.1505 0.2943 0.042 Uiso calc R 1 1
C C10 0.83115(14) 0.05903(9) 0.26718(7) 0.0374(3) Uani d . 1 1
H H10 0.8599 0.0435 0.2283 0.045 Uiso calc R 1 1
C C11 0.73814(15) 0.01799(9) 0.28417(8) 0.0401(4) Uani d . 1 1
H H11 0.7021 -0.0252 0.2566 0.048 Uiso calc R 1 1
C C12 0.69702(13) 0.03992(8) 0.34186(7) 0.0339(3) Uani d . 1 1
H H12 0.6335 0.0115 0.354 0.041 Uiso calc R 1 1
C C13 0.53250(12) 0.18208(8) 0.37108(7) 0.0289(3) Uani d . 1 1
H H13 0.5551 0.1629 0.3312 0.035 Uiso calc R 1 1
C C14 0.42085(12) 0.22646(7) 0.36118(7) 0.0277(3) Uani d . 1 1
C C15 0.33253(12) 0.24501(8) 0.30155(7) 0.0320(3) Uani d . 1 1
H H15 0.3308 0.2304 0.2549 0.038 Uiso calc R 1 1
C C16 0.24368(12) 0.29027(8) 0.32204(7) 0.0318(3) Uani d . 1 1
H H16 0.1708 0.312 0.2919 0.038 Uiso calc R 1 1
C C17 0.28245(11) 0.29681(7) 0.39320(7) 0.0259(3) Uani d . 1 1
C C18 0.24109(11) 0.33793(7) 0.44712(7) 0.0251(3) Uani d . 1 1
C C19 0.32397(12) 0.35087(8) 0.51312(7) 0.0307(3) Uani d . 1 1
H H19 0.4049 0.3299 0.5228 0.037 Uiso calc R 1 1
C C20 0.29179(13) 0.39311(8) 0.56460(7) 0.0352(3) Uani d . 1 1
H H20 0.3503 0.4001 0.609 0.042 Uiso calc R 1 1
C C21 0.17507(14) 0.42559(8) 0.55249(8) 0.0352(3) Uani d . 1 1
H H21 0.1538 0.4553 0.5879 0.042 Uiso calc R 1 1
C C22 0.09046(12) 0.41394(7) 0.48811(8) 0.0311(3) Uani d . 1 1
H H22 0.0101 0.4358 0.4787 0.037 Uiso calc R 1 1
C C23 0.12323(11) 0.37034(7) 0.43747(7) 0.0260(3) Uani d . 1 1
O O2 -0.00013(9) 0.29075(6) 0.35265(6) 0.0402(3) Uani d . 1 1
O O3 -0.03133(10) 0.41347(7) 0.34252(6) 0.0497(3) Uani d . 1 1
N N1 0.70834(10) 0.12687(7) 0.44078(6) 0.0295(3) Uani d . 1 1
N N2 0.60193(10) 0.16807(6) 0.43303(6) 0.0281(2) Uani d . 1 1
N N3 0.02437(10) 0.35707(7) 0.37240(6) 0.0304(3) Uani d . 1 1
O O1 0.39230(7) 0.25773(5) 0.41814(4) 0.0260(2) Uani d . 1 1

loop_
_atom_site_aniso_label
_atom_site_aniso_U_11
_atom_site_aniso_U_22
_atom_site_aniso_U_33
_atom_site_aniso_U_12
_atom_site_aniso_U_13
_atom_site_aniso_U_23
C1 0.0271(7) 0.0272(6) 0.0240(6) -0.0049(5) 0.0089(5) 0.0014(5)
C2 0.0336(7) 0.0356(7) 0.0318(7) -0.0052(6) 0.0147(6) -0.0051(6)
C3 0.0538(10) 0.0468(9) 0.0273(7) -0.0110(7) 0.0177(7) -0.0089(6)
C4 0.0469(9) 0.0488(9) 0.0232(7) -0.0084(7) 0.0032(6) 0.0009(6)
C5 0.0357(8) 0.0394(8) 0.0291(7) -0.0008(6) 0.0040(6) 0.0050(6)
C6 0.0309(7) 0.0349(7) 0.0248(6) 0.0013(5) 0.0089(5) 0.0012(5)
C7 0.0206(6) 0.0300(6) 0.0213(6) 0.0034(5) 0.0052(5) 0.0028(5)
C8 0.0253(6) 0.0293(7) 0.0284(6) 0.0004(5) 0.0082(5) 0.0003(5)
C9 0.0347(7) 0.0426(8) 0.0327(7) 0.0062(6) 0.0179(6) 0.0075(6)
C10 0.0460(8) 0.0447(8) 0.0228(7) 0.0175(7) 0.0118(6) 0.0037(6)
C11 0.0470(9) 0.0340(8) 0.0320(7) 0.0055(6) -0.0018(6) -0.0087(6)
C12 0.0299(7) 0.0325(7) 0.0372(7) -0.0033(6) 0.0054(6) 0.0010(6)
C13 0.0266(7) 0.0331(7) 0.0302(7) 0.0003(5) 0.0130(5) 0.0030(5)
C14 0.0256(6) 0.0303(7) 0.0293(6) -0.0001(5) 0.0112(5) 0.0019(5)
C15 0.0308(7) 0.0386(7) 0.0272(7) 0.0013(6) 0.0086(5) 0.0004(5)
C16 0.0259(7) 0.0382(7) 0.0293(7) 0.0038(5) 0.0042(5) 0.0038(5)
C17 0.0193(6) 0.0269(6) 0.0301(7) 0.0020(5) 0.0044(5) 0.0047(5)
C18 0.0219(6) 0.0236(6) 0.0294(6) -0.0014(5) 0.0065(5) 0.0040(5)
C19 0.0239(6) 0.0352(7) 0.0317(7) 0.0000(5) 0.0055(5) 0.0012(5)
C20 0.0339(7) 0.0386(8) 0.0314(7) -0.0058(6) 0.0062(6) -0.0040(6)
C21 0.0384(8) 0.0309(7) 0.0400(8) -0.0036(6) 0.0171(6) -0.0056(6)
C22 0.0269(7) 0.0256(6) 0.0429(8) 0.0005(5) 0.0130(6) 0.0022(6)
C23 0.0218(6) 0.0226(6) 0.0328(7) -0.0024(5) 0.0060(5) 0.0044(5)
O2 0.0311(5) 0.0397(6) 0.0470(6) -0.0091(4) 0.0057(4) -0.0080(5)
O3 0.0318(6) 0.0470(6) 0.0595(7) 0.0004(5) -0.0060(5) 0.0201(5)
N1 0.0242(5) 0.0414(6) 0.0251(6) 0.0067(5) 0.0103(4) 0.0022(5)
N2 0.0222(5) 0.0328(6) 0.0320(6) 0.0025(4) 0.0121(4) 0.0039(4)
N3 0.0195(5) 0.0346(6) 0.0367(6) -0.0019(4) 0.0068(5) 0.0060(5)
O1 0.0208(4) 0.0298(5) 0.0271(5) 0.0031(3) 0.0060(3) 0.0029(3)

loop_
_atom_type_symbol
_atom_type_description
_atom_type_scat_dispersion_real
_atom_type_scat_dispersion_imag
_atom_type_scat_source
C C 0.0181 0.0091 'International Tables Vol C Tables 4.2.6.8 and 6.1.1.4'
H H 0 0 'International Tables Vol C Tables 4.2.6.8 and 6.1.1.4'
O O 0.0492 0.0322 'International Tables Vol C Tables 4.2.6.8 and 6.1.1.4'
N N 0.0311 0.018 'International Tables Vol C Tables 4.2.6.8 and 6.1.1.4'

loop_
_exptl_crystal_face_index_h
_exptl_crystal_face_index_k
_exptl_crystal_face_index_l
_exptl_crystal_face_perp_dist
0 -1 -13 0.1032
-6 4 8 0.2252
0 1 13 0.1032
6 -4 -8 0.2252
-1 -11 3 0.0815
1 11 -3 0.0815

loop_
_geom_angle_atom_site_label_1
_geom_angle_atom_site_label_2
_geom_angle_atom_site_label_3
_geom_angle_site_symmetry_1
_geom_angle_site_symmetry_3
_geom_angle
C6 C1 C2 . . 118.96(12)
C6 C1 N1 . . 120.17(11)
C2 C1 N1 . . 120.86(12)
C3 C2 C1 . . 119.68(14)
C3 C2 H2 . . 120.2
C1 C2 H2 . . 120.2
C4 C3 C2 . . 121.18(13)
C4 C3 H3 . . 119.4
C2 C3 H3 . . 119.4
C5 C4 C3 . . 119.22(13)
C5 C4 H4 . . 120.4
C3 C4 H4 . . 120.4
C4 C5 C6 . . 120.65(14)
C4 C5 H5 . . 119.7
C6 C5 H5 . . 119.7
C5 C6 C1 . . 120.29(12)
C5 C6 H6 . . 119.9
C1 C6 H6 . . 119.9
C12 C7 C8 . . 120.34(12)
C12 C7 N1 . . 120.33(12)
C8 C7 N1 . . 119.32(11)
C9 C8 C7 . . 119.61(12)
C9 C8 H8 . . 120.2
C7 C8 H8 . . 120.2
C10 C9 C8 . . 120.36(13)
C10 C9 H9 . . 119.8
C8 C9 H9 . . 119.8
C9 C10 C11 . . 120.18(13)
C9 C10 H10 . . 119.9
C11 C10 H10 . . 119.9
C10 C11 C12 . . 120.01(13)
C10 C11 H11 . . 120
C12 C11 H11 . . 120
C7 C12 C11 . . 119.48(13)
C7 C12 H12 . . 120.3
C11 C12 H12 . . 120.3
N2 C13 C14 . . 120.83(12)
N2 C13 H13 . . 119.6
C14 C13 H13 . . 119.6
C15 C14 O1 . 1 109.97(11)
C15 C14 O1 . . 109.97(11)
O1 C14 O1 1 . 0.00(6)
C15 C14 C13 . . 130.53(12)
O1 C14 C13 1 . 119.50(11)
O1 C14 C13 . . 119.50(11)
C14 C15 C16 . . 106.87(12)
C14 C15 H15 . . 126.6
C16 C15 H15 . . 126.6
C17 C16 C15 . . 106.84(12)
C17 C16 H16 . . 126.6
C15 C16 H16 . . 126.6
C16 C17 O1 . 1 109.49(11)
C16 C17 O1 . . 109.49(11)
O1 C17 O1 1 . 0.00(9)
C16 C17 C18 . . 136.05(12)
O1 C17 C18 1 . 114.32(10)
O1 C17 C18 . . 114.32(10)
C19 C18 C23 . . 115.29(12)
C19 C18 C17 . . 119.67(11)
C23 C18 C17 . . 124.95(11)
C20 C19 C18 . . 122.04(13)
C20 C19 H19 . . 119
C18 C19 H19 . . 119
C19 C20 C21 . . 120.91(13)
C19 C20 H20 . . 119.5
C21 C20 H20 . . 119.5
C22 C21 C20 . . 118.82(13)
C22 C21 H21 . . 120.6
C20 C21 H21 . . 120.6
C21 C22 C23 . . 119.64(12)
C21 C22 H22 . . 120.2
C23 C22 H22 . . 120.2
C22 C23 C18 . . 123.26(12)
C22 C23 N3 . . 115.56(11)
C18 C23 N3 . . 121.14(11)
O2 O2 N3 1 . 0(10)
N2 N1 C1 . . 116.55(10)
N2 N1 C7 . . 121.65(10)
C1 N1 C7 . . 121.28(10)
C13 N2 N1 . . 119.54(11)
O2 N3 O2 1 . 0.00(15)
O2 N3 O3 1 . 123.84(12)
O2 N3 O3 . . 123.84(12)
O2 N3 C23 1 . 118.53(11)
O2 N3 C23 . . 118.53(11)
O3 N3 C23 . . 117.59(11)
O1 O1 C14 1 . 0(10)
O1 O1 C17 1 . 0(10)
C14 O1 C17 . . 106.83(9)

loop_
_geom_bond_atom_site_label_1
_geom_bond_atom_site_label_2
_geom_bond_site_symmetry_2
_geom_bond_distance
C1 C6 . 1.3943(19)
C1 C2 . 1.3961(18)
C1 N1 . 1.4062(16)
C2 C3 . 1.383(2)
C2 H2 . 0.95
C3 C4 . 1.382(2)
C3 H3 . 0.95
C4 C5 . 1.375(2)
C4 H4 . 0.95
C5 C6 . 1.3856(19)
C5 H5 . 0.95
C6 H6 . 0.95
C7 C12 . 1.3830(19)
C7 C8 . 1.3855(18)
C7 N1 . 1.4340(16)
C8 C9 . 1.3852(18)
C8 H8 . 0.95
C9 C10 . 1.375(2)
C9 H9 . 0.95
C10 C11 . 1.380(2)
C10 H10 . 0.95
C11 C12 . 1.394(2)
C11 H11 . 0.95
C12 H12 . 0.95
C13 N2 . 1.2833(17)
C13 C14 . 1.4396(18)
C13 H13 . 0.95
C14 C15 . 1.3569(19)
C14 O1 1 1.3638(15)
C14 O1 . 1.3638(15)
C15 C16 . 1.4133(19)
C15 H15 . 0.95
C16 C17 . 1.3587(19)
C16 H16 . 0.95
C17 O1 1 1.3770(14)
C17 O1 . 1.3770(14)
C17 C18 . 1.4590(18)
C18 C19 . 1.3994(18)
C18 C23 . 1.4039(18)
C19 C20 . 1.379(2)
C19 H19 . 0.95
C20 C21 . 1.388(2)
C20 H20 . 0.95
C21 C22 . 1.380(2)
C21 H21 . 0.95
C22 C23 . 1.3814(19)
C22 H22 . 0.95
C23 N3 . 1.4711(17)
O2 O2 1 0
O2 N3 . 1.2212(15)
O3 N3 . 1.2228(15)
N1 N2 . 1.3657(15)
N3 O2 1 1.2212(15)
O1 O1 1 0.000(3)

loop_
_geom_hbond_atom_site_label_D
_geom_hbond_atom_site_label_H
_geom_hbond_atom_site_label_A
_geom_hbond_site_symmetry_A
_geom_hbond_distance_DH
_geom_hbond_distance_HA
_geom_hbond_distance_DA
_geom_hbond_angle_DHA
_geom_hbond_publ_flag
C8 H8 O2 1_655 0.95 2.48 3.1294(16) 125.9 y
C9 H9 O2 1_655 0.95 2.69 3.2324(18) 117.1 .
C11 H11 O3 4_545 0.95 2.57 3.4336(18) 151.3 y
C12 H12 O3 3_545 0.95 2.48 3.3786(18) 157.9 y
C16 H16 O2 1 0.95 2.56 2.9635(17) 106.2 .
C19 H19 O1 1 0.95 2.39 2.7389(16) 101.5 .

loop_
_geom_torsion_atom_site_label_1
_geom_torsion_atom_site_label_2
_geom_torsion_atom_site_label_3
_geom_torsion_atom_site_label_4
_geom_torsion_site_symmetry_1
_geom_torsion_site_symmetry_4
_geom_torsion
C6 C1 C2 C3 . . -0.5(2)
N1 C1 C2 C3 . . 178.48(12)
C1 C2 C3 C4 . . 1.4(2)
C2 C3 C4 C5 . . -1.1(2)
C3 C4 C5 C6 . . -0.2(2)
C4 C5 C6 C1 . . 1.0(2)
C2 C1 C6 C5 . . -0.7(2)
N1 C1 C6 C5 . . -179.69(12)
C12 C7 C8 C9 . . -1.14(19)
N1 C7 C8 C9 . . 179.46(12)
C7 C8 C9 C10 . . 0.7(2)
C8 C9 C10 C11 . . 0.4(2)
C9 C10 C11 C12 . . -1.0(2)
C8 C7 C12 C11 . . 0.5(2)
N1 C7 C12 C11 . . 179.92(12)
C10 C11 C12 C7 . . 0.5(2)
N2 C13 C14 C15 . . -176.81(14)
N2 C13 C14 O1 . 1 3.82(19)
N2 C13 C14 O1 . . 3.82(19)
O1 C14 C15 C16 1 . -0.05(15)
O1 C14 C15 C16 . . -0.05(15)
C13 C14 C15 C16 . . -179.46(13)
C14 C15 C16 C17 . . -0.12(16)
C15 C16 C17 O1 . 1 0.24(15)
C15 C16 C17 O1 . . 0.24(15)
C15 C16 C17 C18 . . 175.53(14)
C16 C17 C18 C19 . . -159.87(15)
O1 C17 C18 C19 1 . 15.26(17)
O1 C17 C18 C19 . . 15.26(17)
C16 C17 C18 C23 . . 16.6(2)
O1 C17 C18 C23 1 . -168.24(11)
O1 C17 C18 C23 . . -168.24(11)
C23 C18 C19 C20 . . -0.53(19)
C17 C18 C19 C20 . . 176.29(12)
C18 C19 C20 C21 . . -0.8(2)
C19 C20 C21 C22 . . 1.0(2)
C20 C21 C22 C23 . . 0.2(2)
C21 C22 C23 C18 . . -1.6(2)
C21 C22 C23 N3 . . 176.22(12)
C19 C18 C23 C22 . . 1.75(18)
C17 C18 C23 C22 . . -174.89(12)
C19 C18 C23 N3 . . -175.97(11)
C17 C18 C23 N3 . . 7.40(19)
C6 C1 N1 N2 . . -178.57(11)
C2 C1 N1 N2 . . 2.45(18)
C6 C1 N1 C7 . . -6.65(18)
C2 C1 N1 C7 . . 174.37(12)
C12 C7 N1 N2 . . -79.10(16)
C8 C7 N1 N2 . . 100.30(14)
C12 C7 N1 C1 . . 109.40(14)
C8 C7 N1 C1 . . -71.20(16)
C14 C13 N2 N1 . . -178.95(11)
C1 N1 N2 C13 . . 176.38(12)
C7 N1 N2 C13 . . 4.49(18)
O2 O2 N3 O3 1 . 0.00(9)
O2 O2 N3 C23 1 . 0.00(10)
C22 C23 N3 O2 . 1 -125.38(13)
C18 C23 N3 O2 . 1 52.50(16)
C22 C23 N3 O2 . . -125.38(13)
C18 C23 N3 O2 . . 52.50(16)
C22 C23 N3 O3 . . 52.21(16)
C18 C23 N3 O3 . . -129.90(13)
C15 C14 O1 O1 . 1 0.00(10)
C13 C14 O1 O1 . 1 0.00(11)
C15 C14 O1 C17 . . 0.20(14)
O1 C14 O1 C17 1 . 0E1(4)
C13 C14 O1 C17 . . 179.68(11)
C16 C17 O1 O1 . 1 0.00(8)
C18 C17 O1 O1 . 1 0.00(9)
C16 C17 O1 C14 . . -0.27(14)
O1 C17 O1 C14 1 . 0E1(4)
C18 C17 O1 C14 . . -176.69(10)
